data_2201600
loop_
_publ_author_name
'Clegg, William'
'Harrington, Ross W.'

_publ_section_title
(3a<i>SR</i>,9a<i>S</i>R)-3a,4,9,9a-Tetrahydro-4-[(1<i>SR</i>)-1-methoxyethyl]-2-methyl-4,9-[1',2']benzeno-1<i>H</i>-benzo[<i>f</i>]isoindole-1,3-(2<i>H</i>)-dione
_journal_issue 12
_journal_name_full 'Acta Crystallographica Section E'
_journal_page_first o1413
_journal_page_last o1414
_journal_paper_doi 10.1107/S1600536802021323
_journal_volume 58
_journal_year 2002
_chemical_formula_iupac 'C22 H21 N O3'
_chemical_formula_moiety 'C22 H21 N O3'
_chemical_formula_sum 'C22 H21 N O3'
_chemical_formula_weight 347.40
_chemical_name_systematic
;
(3aSR,9aSR)-3a,4,9,9a-Tetrahydro-4-[(1SR)-1-methoxyethyl]-2-methyl-
4,9-[1',2-]benzeno-1H-benzo[f]isoindole-1,3-(2H)-dione
;
_space_group_IT_number 14
_symmetry_cell_setting monoclinic
_symmetry_space_group_name_Hall '-P 2ybc'
_symmetry_space_group_name_H-M 'P 1 21/c 1'
_atom_sites_solution_hydrogens geom
_atom_sites_solution_primary direct
_atom_sites_solution_secondary difmap
_audit_creation_method SHELXL-97
_cell_angle_alpha 90.00
_cell_angle_beta 93.067(2)
_cell_angle_gamma 90.00
_cell_formula_units_Z 4
_cell_length_a 10.7625(7)
_cell_length_b 9.6850(6)
_cell_length_c 16.7021(11)
_cell_measurement_reflns_used 11489
_cell_measurement_temperature 160(2)
_cell_measurement_theta_max 28.8
_cell_measurement_theta_min 2.2
_cell_volume 1738.45(19)
_computing_cell_refinement 'SAINT (Bruker, 2001)'
_computing_data_collection 'SMART (Bruker, 2001)'
_computing_data_reduction SAINT
_computing_molecular_graphics SHELXTL
_computing_publication_material 'SHELXTL and local programs'
_computing_structure_refinement SHELXTL
_computing_structure_solution 'SHELXTL (Sheldrick, 2001)'
_diffrn_ambient_temperature 160(2)
_diffrn_detector_area_resol_mean 8.192
_diffrn_measured_fraction_theta_full 0.999
_diffrn_measured_fraction_theta_max 0.999
_diffrn_measurement_device_type 'Bruker SMART 1K CCD'
_diffrn_measurement_method '\w rotation with narrow frames'
_diffrn_radiation_monochromator graphite
_diffrn_radiation_source 'sealed tube'
_diffrn_radiation_type MoK\a
_diffrn_radiation_wavelength 0.71073
_diffrn_reflns_av_R_equivalents 0.0258
_diffrn_reflns_av_sigmaI/netI 0.0222
_diffrn_reflns_limit_h_max 12
_diffrn_reflns_limit_h_min -12
_diffrn_reflns_limit_k_max 11
_diffrn_reflns_limit_k_min -11
_diffrn_reflns_limit_l_max 19
_diffrn_reflns_limit_l_min -19
_diffrn_reflns_number 12142
_diffrn_reflns_theta_full 25.00
_diffrn_reflns_theta_max 25.00
_diffrn_reflns_theta_min 1.89
_diffrn_standards_number 0
_exptl_absorpt_coefficient_mu 0.088
_exptl_absorpt_correction_type none
_exptl_crystal_colour colourless
_exptl_crystal_density_diffrn 1.327
_exptl_crystal_density_method 'not measured'
_exptl_crystal_description block
_exptl_crystal_F_000 736
_exptl_crystal_size_max 0.70
_exptl_crystal_size_mid 0.50
_exptl_crystal_size_min 0.50
_refine_diff_density_max 0.302
_refine_diff_density_min -0.245
_refine_ls_extinction_method none
_refine_ls_goodness_of_fit_ref 1.044
_refine_ls_hydrogen_treatment constr
_refine_ls_matrix_type full
_refine_ls_number_parameters 238
_refine_ls_number_reflns 3052
_refine_ls_number_restraints 0
_refine_ls_restrained_S_all 1.044
_refine_ls_R_factor_all 0.0565
_refine_ls_R_factor_gt 0.0481
_refine_ls_shift/su_max 0.007
_refine_ls_shift/su_mean 0.000
_refine_ls_structure_factor_coef Fsqd
_refine_ls_weighting_details 'w = 1/[\s^2^(Fo^2^)+(0.0496P)^2^+1.7203P] where P = (Fo^2^+2Fc^2^)/3'
_refine_ls_weighting_scheme calc
_refine_ls_wR_factor_gt 0.1143
_refine_ls_wR_factor_ref 0.1196
_reflns_number_gt 2619
_reflns_number_total 3052
_reflns_threshold_expression I>2\s(I)
_cod_data_source_file ob6196.cif
_cod_data_source_block I
_cod_original_sg_symbol_H-M 'P 21/c'
_cod_database_code 2201600
_cod_database_fobs_code 2201600

loop_
_symmetry_equiv_pos_as_xyz
'x, y, z'
'-x, y+1/2, -z+1/2'
'-x, -y, -z'
'x, -y-1/2, z-1/2'

loop_
_atom_site_label
_atom_site_fract_x
_atom_site_fract_y
_atom_site_fract_z
_atom_site_U_iso_or_equiv
_atom_site_adp_type
_atom_site_calc_flag
_atom_site_refinement_flags
_atom_site_occupancy
_atom_site_disorder_assembly
_atom_site_disorder_group
_atom_site_type_symbol
O1 0.39364(16) 0.06693(15) 0.59256(9) 0.0359(4) Uani d . 1 . . O
O2 0.14344(13) 0.44479(15) 0.58331(9) 0.0282(4) Uani d . 1 . . O
O3 0.27339(13) 0.67858(14) 0.45050(8) 0.0240(3) Uani d . 1 . . O
N1 0.25668(15) 0.24617(17) 0.60150(10) 0.0219(4) Uani d . 1 . . N
C1 0.44223(18) 0.5523(2) 0.32845(11) 0.0207(4) Uani d . 1 . . C
H1 0.3981 0.6373 0.3266 0.025 Uiso calc R 1 . . H
C2 0.55211(19) 0.5387(2) 0.28857(12) 0.0252(5) Uani d . 1 . . C
H2 0.5817 0.6144 0.2589 0.030 Uiso calc R 1 . . H
C3 0.61868(19) 0.4162(2) 0.29167(12) 0.0254(5) Uani d . 1 . . C
H3 0.6934 0.4083 0.2642 0.030 Uiso calc R 1 . . H
C4 0.57638(18) 0.3051(2) 0.33489(11) 0.0218(4) Uani d . 1 . . C
H4 0.6221 0.2212 0.3377 0.026 Uiso calc R 1 . . H
C5 0.2284(2) 0.0579(2) 0.37724(12) 0.0253(5) Uani d . 1 . . C
H5 0.2784 -0.0230 0.3790 0.030 Uiso calc R 1 . . H
C6 0.1023(2) 0.0503(2) 0.35392(14) 0.0321(5) Uani d . 1 . . C
H6 0.0667 -0.0355 0.3375 0.039 Uiso calc R 1 . . H
C7 0.0289(2) 0.1674(2) 0.35468(13) 0.0299(5) Uani d . 1 . . C
H7 -0.0576 0.1603 0.3406 0.036 Uiso calc R 1 . . H
C8 0.07952(18) 0.2952(2) 0.37576(11) 0.0229(4) Uani d . 1 . . C
H8 0.0279 0.3747 0.3770 0.027 Uiso calc R 1 . . H
C9 0.27960(17) 0.43606(19) 0.41988(11) 0.0178(4) Uani d . 1 . . C
C10 0.41384(18) 0.2074(2) 0.42616(11) 0.0197(4) Uani d . 1 . . C
H10 0.4635 0.1201 0.4260 0.024 Uiso calc R 1 . . H
C11 0.39754(17) 0.4408(2) 0.37094(11) 0.0180(4) Uani d . 1 . . C
C12 0.46653(18) 0.3181(2) 0.37391(11) 0.0189(4) Uani d . 1 . . C
C13 0.27991(18) 0.1852(2) 0.39778(11) 0.0198(4) Uani d . 1 . . C
C14 0.20703(18) 0.3054(2) 0.39509(11) 0.0190(4) Uani d . 1 . . C
C15 0.41397(17) 0.27458(19) 0.51105(11) 0.0183(4) Uani d . 1 . . C
H15 0.5010 0.2996 0.5295 0.022 Uiso calc R 1 . . H
C16 0.33161(17) 0.40542(19) 0.50851(11) 0.0165(4) Uani d . 1 . . C
H16 0.3821 0.4860 0.5288 0.020 Uiso calc R 1 . . H
C17 0.35846(19) 0.1810(2) 0.57182(12) 0.0221(4) Uani d . 1 . . C
C18 0.23127(17) 0.3739(2) 0.56683(11) 0.0193(4) Uani d . 1 . . C
C19 0.1862(2) 0.1889(3) 0.66551(15) 0.0378(6) Uani d . 1 . . C
H19A 0.2434 0.1453 0.7056 0.057 Uiso calc R 1 . . H
H19B 0.1275 0.1198 0.6433 0.057 Uiso calc R 1 . . H
H19C 0.1403 0.2629 0.6908 0.057 Uiso calc R 1 . . H
C20 0.19957(17) 0.5675(2) 0.41610(12) 0.0199(4) Uani d . 1 . . C
H20 0.1273 0.5526 0.4504 0.024 Uiso calc R 1 . . H
C21 0.1482(2) 0.6085(2) 0.33183(13) 0.0276(5) Uani d . 1 . . C
H21A 0.2049 0.5758 0.2919 0.041 Uiso calc R 1 . . H
H21B 0.1410 0.7092 0.3285 0.041 Uiso calc R 1 . . H
H21C 0.0660 0.5666 0.3214 0.041 Uiso calc R 1 . . H
C22 0.2052(2) 0.7647(2) 0.50130(13) 0.0307(5) Uani d . 1 . . C
H22A 0.1791 0.7109 0.5471 0.046 Uiso calc R 1 . . H
H22B 0.1317 0.8010 0.4712 0.046 Uiso calc R 1 . . H
H22C 0.2580 0.8416 0.5206 0.046 Uiso calc R 1 . . H

loop_
_atom_site_aniso_label
_atom_site_aniso_U_11
_atom_site_aniso_U_22
_atom_site_aniso_U_33
_atom_site_aniso_U_12
_atom_site_aniso_U_13
_atom_site_aniso_U_23
O1 0.0473(10) 0.0270(9) 0.0346(9) 0.0126(7) 0.0130(7) 0.0109(7)
O2 0.0239(8) 0.0319(8) 0.0299(8) 0.0084(7) 0.0104(6) 0.0040(6)
O3 0.0236(7) 0.0195(7) 0.0291(8) 0.0007(6) 0.0041(6) -0.0034(6)
N1 0.0228(9) 0.0224(9) 0.0209(9) -0.0012(7) 0.0069(7) 0.0031(7)
C1 0.0218(10) 0.0240(10) 0.0160(9) -0.0011(8) -0.0008(8) 0.0013(8)
C2 0.0264(11) 0.0324(12) 0.0169(10) -0.0066(9) 0.0025(8) 0.0045(8)
C3 0.0207(10) 0.0378(12) 0.0181(10) -0.0020(9) 0.0056(8) -0.0015(9)
C4 0.0184(10) 0.0282(11) 0.0189(10) 0.0027(8) 0.0014(8) -0.0032(8)
C5 0.0288(11) 0.0235(11) 0.0243(11) -0.0030(9) 0.0092(9) -0.0035(8)
C6 0.0332(12) 0.0304(12) 0.0333(12) -0.0124(10) 0.0064(10) -0.0109(10)
C7 0.0208(11) 0.0408(13) 0.0281(11) -0.0098(10) 0.0026(9) -0.0092(10)
C8 0.0199(10) 0.0307(11) 0.0183(10) -0.0013(9) 0.0034(8) -0.0024(8)
C9 0.0163(9) 0.0207(10) 0.0163(9) 0.0005(8) 0.0014(7) 0.0009(8)
C10 0.0208(10) 0.0187(10) 0.0199(10) 0.0011(8) 0.0034(8) -0.0012(8)
C11 0.0174(9) 0.0222(10) 0.0141(9) -0.0017(8) -0.0005(7) -0.0028(7)
C12 0.0196(10) 0.0227(10) 0.0142(9) -0.0020(8) 0.0000(7) -0.0024(8)
C13 0.0223(10) 0.0226(10) 0.0150(9) -0.0019(8) 0.0060(8) -0.0008(8)
C14 0.0212(10) 0.0252(10) 0.0111(9) -0.0017(8) 0.0049(7) -0.0013(8)
C15 0.0168(9) 0.0202(10) 0.0179(10) 0.0007(8) 0.0011(7) -0.0008(8)
C16 0.0164(9) 0.0175(9) 0.0156(9) 0.0003(7) 0.0015(7) -0.0006(7)
C17 0.0251(10) 0.0224(11) 0.0187(10) 0.0027(8) -0.0004(8) -0.0007(8)
C18 0.0185(10) 0.0211(10) 0.0182(10) -0.0004(8) 0.0000(8) -0.0016(8)
C19 0.0386(13) 0.0365(13) 0.0403(14) 0.0004(11) 0.0197(11) 0.0115(11)
C20 0.0167(9) 0.0211(10) 0.0222(10) 0.0000(8) 0.0021(8) 0.0005(8)
C21 0.0249(11) 0.0286(11) 0.0289(11) 0.0055(9) -0.0024(9) 0.0041(9)
C22 0.0368(12) 0.0237(11) 0.0320(12) 0.0047(10) 0.0061(10) -0.0038(9)

loop_
_atom_type_symbol
_atom_type_description
_atom_type_scat_dispersion_real
_atom_type_scat_dispersion_imag
_atom_type_scat_source
C C 0.0033 0.0016 'International Tables Vol C Tables 4.2.6.8 and 6.1.1.4'
H H 0.0000 0.0000 'International Tables Vol C Tables 4.2.6.8 and 6.1.1.4'
N N 0.0061 0.0033 'International Tables Vol C Tables 4.2.6.8 and 6.1.1.4'
O O 0.0106 0.0060 'International Tables Vol C Tables 4.2.6.8 and 6.1.1.4'

loop_
_geom_angle_atom_site_label_1
_geom_angle_atom_site_label_2
_geom_angle_atom_site_label_3
_geom_angle
C20 O3 C22 112.69(15)
C17 N1 C18 113.64(16)
C17 N1 C19 123.04(17)
C18 N1 C19 123.28(17)
H1 C1 C2 120.2
H1 C1 C11 120.2
C2 C1 C11 119.66(19)
C1 C2 H2 119.5
C1 C2 C3 120.90(19)
H2 C2 C3 119.5
C2 C3 H3 120.0
C2 C3 C4 120.03(18)
H3 C3 C4 120.0
C3 C4 H4 120.4
C3 C4 C12 119.13(19)
H4 C4 C12 120.4
H5 C5 C6 120.5
H5 C5 C13 120.5
C6 C5 C13 119.1(2)
C5 C6 H6 119.9
C5 C6 C7 120.2(2)
H6 C6 C7 119.9
C6 C7 H7 119.5
C6 C7 C8 121.06(19)
H7 C7 C8 119.5
C7 C8 H8 120.4
C7 C8 C14 119.27(19)
H8 C8 C14 120.4
C11 C9 C14 107.61(15)
C11 C9 C16 103.93(14)
C11 C9 C20 115.34(15)
C14 C9 C16 104.33(14)
C14 C9 C20 113.35(15)
C16 C9 C20 111.30(15)
H10 C10 C12 112.4
H10 C10 C13 112.4
H10 C10 C15 112.4
C12 C10 C13 107.55(15)
C12 C10 C15 104.27(15)
C13 C10 C15 107.43(15)
C1 C11 C9 127.44(17)
C1 C11 C12 118.64(17)
C9 C11 C12 113.87(16)
C4 C12 C10 124.25(18)
C4 C12 C11 121.62(18)
C10 C12 C11 114.05(16)
C5 C13 C10 124.55(18)
C5 C13 C14 120.94(18)
C10 C13 C14 114.49(17)
C8 C14 C9 126.98(18)
C8 C14 C13 119.28(18)
C9 C14 C13 113.62(16)
C10 C15 H15 109.7
C10 C15 C16 110.15(15)
C10 C15 C17 112.32(15)
H15 C15 C16 109.7
H15 C15 C17 109.7
C16 C15 C17 105.31(15)
C9 C16 C15 110.67(14)
C9 C16 H16 109.3
C9 C16 C18 114.10(15)
C15 C16 H16 109.3
C15 C16 C18 104.09(15)
H16 C16 C18 109.3
O1 C17 N1 123.81(19)
O1 C17 C15 127.67(19)
N1 C17 C15 108.52(16)
O2 C18 N1 123.31(18)
O2 C18 C16 128.34(18)
N1 C18 C16 108.35(16)
N1 C19 H19A 109.5
N1 C19 H19B 109.5
N1 C19 H19C 109.5
H19A C19 H19B 109.5
H19A C19 H19C 109.5
H19B C19 H19C 109.5
O3 C20 C9 107.87(14)
O3 C20 H20 108.0
O3 C20 C21 109.65(16)
C9 C20 H20 108.0
C9 C20 C21 115.17(16)
H20 C20 C21 108.0
C20 C21 H21A 109.5
C20 C21 H21B 109.5
C20 C21 H21C 109.5
H21A C21 H21B 109.5
H21A C21 H21C 109.5
H21B C21 H21C 109.5
O3 C22 H22A 109.5
O3 C22 H22B 109.5
O3 C22 H22C 109.5
H22A C22 H22B 109.5
H22A C22 H22C 109.5
H22B C22 H22C 109.5

loop_
_geom_bond_atom_site_label_1
_geom_bond_atom_site_label_2
_geom_bond_site_symmetry_2
_geom_bond_distance
_geom_bond_publ_flag
O1 C17 . 1.212(2) ?
O2 C18 . 1.212(2) ?
O3 C20 . 1.439(2) ?
O3 C22 . 1.421(2) ?
N1 C17 . 1.379(3) ?
N1 C18 . 1.387(3) ?
N1 C19 . 1.454(3) ?
C1 H1 . 0.950 ?
C1 C2 . 1.394(3) ?
C1 C11 . 1.392(3) ?
C2 H2 . 0.950 ?
C2 C3 . 1.385(3) ?
C3 H3 . 0.950 ?
C3 C4 . 1.386(3) ?
C4 H4 . 0.950 ?
C4 C12 . 1.386(3) ?
C5 H5 . 0.950 ?
C5 C6 . 1.394(3) ?
C5 C13 . 1.387(3) ?
C6 H6 . 0.950 ?
C6 C7 . 1.382(3) ?
C7 H7 . 0.950 ?
C7 C8 . 1.390(3) ?
C8 H8 . 0.950 ?
C8 C14 . 1.396(3) ?
C9 C11 . 1.547(3) ?
C9 C14 . 1.532(3) ?
C9 C16 . 1.582(3) ?
C9 C20 . 1.536(3) ?
C10 H10 . 1.000 ?
C10 C12 . 1.512(3) ?
C10 C13 . 1.508(3) ?
C10 C15 . 1.560(3) ?
C11 C12 . 1.401(3) ?
C13 C14 . 1.404(3) ?
C15 H15 . 1.000 ?
C15 C16 . 1.546(3) ?
C15 C17 . 1.508(3) ?
C16 H16 . 1.000 ?
C16 C18 . 1.523(3) ?
C19 H19A . 0.980 ?
C19 H19B . 0.980 ?
C19 H19C . 0.980 ?
C20 H20 . 1.000 ?
C20 C21 . 1.537(3) ?
C21 H21A . 0.980 ?
C21 H21B . 0.980 ?
C21 H21C . 0.980 ?
C22 H22A . 0.980 ?
C22 H22B . 0.980 ?
C22 H22C . 0.980 ?

loop_
_geom_torsion_atom_site_label_1
_geom_torsion_atom_site_label_2
_geom_torsion_atom_site_label_3
_geom_torsion_atom_site_label_4
_geom_torsion
_geom_torsion_publ_flag
C11 C1 C2 C3 -1.1(3) ?
C1 C2 C3 C4 -0.1(3) ?
C2 C3 C4 C12 0.7(3) ?
C13 C5 C6 C7 -2.7(3) ?
C5 C6 C7 C8 2.3(3) ?
C6 C7 C8 C14 1.1(3) ?
C2 C1 C11 C9 178.90(17) ?
C2 C1 C11 C12 1.5(3) ?
C14 C9 C11 C1 131.77(19) ?
C14 C9 C11 C12 -50.7(2) ?
C16 C9 C11 C1 -118.0(2) ?
C16 C9 C11 C12 59.54(19) ?
C20 C9 C11 C1 4.1(3) ?
C20 C9 C11 C12 -178.35(15) ?
C3 C4 C12 C10 -176.89(18) ?
C3 C4 C12 C11 -0.2(3) ?
C1 C11 C12 C4 -0.9(3) ?
C1 C11 C12 C10 176.11(16) ?
C9 C11 C12 C4 -178.63(16) ?
C9 C11 C12 C10 -1.6(2) ?
C13 C10 C12 C4 -128.85(19) ?
C13 C10 C12 C11 54.2(2) ?
C15 C10 C12 C4 117.28(19) ?
C15 C10 C12 C11 -59.6(2) ?
C6 C5 C13 C10 178.25(18) ?
C6 C5 C13 C14 -0.2(3) ?
C12 C10 C13 C5 127.1(2) ?
C12 C10 C13 C14 -54.3(2) ?
C15 C10 C13 C5 -121.2(2) ?
C15 C10 C13 C14 57.4(2) ?
C7 C8 C14 C9 -179.80(18) ?
C7 C8 C14 C13 -4.0(3) ?
C5 C13 C14 C8 3.6(3) ?
C5 C13 C14 C9 179.93(17) ?
C10 C13 C14 C8 -175.00(16) ?
C10 C13 C14 C9 1.3(2) ?
C11 C9 C14 C8 -133.29(19) ?
C11 C9 C14 C13 50.7(2) ?
C16 C9 C14 C8 116.7(2) ?
C16 C9 C14 C13 -59.25(19) ?
C20 C9 C14 C8 -4.5(3) ?
C20 C9 C14 C13 179.50(16) ?
C12 C10 C15 C16 60.37(19) ?
C12 C10 C15 C17 177.41(15) ?
C13 C10 C15 C16 -53.58(19) ?
C13 C10 C15 C17 63.5(2) ?
C10 C15 C16 C9 -3.6(2) ?
C10 C15 C16 C18 119.44(16) ?
C17 C15 C16 C9 -124.89(16) ?
C17 C15 C16 C18 -1.88(19) ?
C11 C9 C16 C15 -54.15(18) ?
C11 C9 C16 C18 -171.14(15) ?
C14 C9 C16 C15 58.50(18) ?
C14 C9 C16 C18 -58.49(19) ?
C20 C9 C16 C15 -178.90(15) ?
C20 C9 C16 C18 64.1(2) ?
C18 N1 C17 O1 -177.73(19) ?
C18 N1 C17 C15 1.9(2) ?
C19 N1 C17 O1 4.8(3) ?
C19 N1 C17 C15 -175.58(19) ?
C10 C15 C17 O1 59.9(3) ?
C10 C15 C17 N1 -119.72(17) ?
C16 C15 C17 O1 179.8(2) ?
C16 C15 C17 N1 0.2(2) ?
C17 N1 C18 O2 177.69(18) ?
C17 N1 C18 C16 -3.2(2) ?
C19 N1 C18 O2 -4.9(3) ?
C19 N1 C18 C16 174.29(19) ?
C9 C16 C18 O2 -57.2(3) ?
C9 C16 C18 N1 123.74(17) ?
C15 C16 C18 O2 -177.90(19) ?
C15 C16 C18 N1 3.00(19) ?
C22 O3 C20 C9 -137.70(16) ?
C22 O3 C20 C21 96.17(19) ?
C11 C9 C20 O3 -62.8(2) yes
C11 C9 C20 C21 60.0(2) yes
C14 C9 C20 O3 172.54(14) yes
C14 C9 C20 C21 -64.7(2) yes
C16 C9 C20 O3 55.30(19) yes
C16 C9 C20 C21 178.10(16) yes
